data_2010194
loop_
_publ_author_name
'Lindeman, Sergey V.'
'Struchkov, Yuri T.'
'Guryshev, Vyacheslav N.'

_publ_contact_author
;
Dr. Sergey V. Lindeman
Institute of Organoelement Compounds
28 Vavilov St.,
Moscow 117813
Russia
;
_publ_section_title
;
 5-Acetyl[2.2]paracyclophane
;
_journal_issue 11
_journal_name_full 'Acta Crystallographica Section C'
_journal_page_first 1747
_journal_page_last 1749
_journal_paper_doi 10.1107/S0108270194003264
_journal_volume 50
_journal_year 1994
_chemical_formula_moiety 'C18 H18 O1'
_chemical_formula_sum 'C18 H18 O'
_chemical_formula_weight 250.32
_chemical_name_common monoacetylparacyclophane
_chemical_name_systematic ' 4-acetyl(2.2)paracyclophane'
_space_group_IT_number 14
_symmetry_cell_setting monoclinic
_symmetry_space_group_name_Hall '-P 2ybc'
_symmetry_space_group_name_H-M 'P 1 21/c 1'
_audit_creation_method SHELXL
_cell_angle_alpha 90.00
_cell_angle_beta 95.17(3)
_cell_angle_gamma 90.00
_cell_formula_units_Z 4
_cell_length_a 14.724(3)
_cell_length_b 7.621(2)
_cell_length_c 11.844(2)
_cell_measurement_reflns_used 24
_cell_measurement_temperature 153(2)
_cell_measurement_theta_max 12
_cell_measurement_theta_min 11
_cell_volume 1323.6(5)
_computing_structure_refinement 'SHELXL-93 (Sheldrick, 1993)'
_computing_structure_solution 'SHELXTL-Plus (PC Version) (Sheldrick, 1989)'
_diffrn_ambient_temperature 153(2)
_diffrn_measurement_device 'Siemens P3/PC'
_diffrn_measurement_method \q/2\q
_diffrn_radiation_monochromator graphite
_diffrn_radiation_source 'fine-focus sealed tube'
_diffrn_radiation_type MoK\a
_diffrn_radiation_wavelength 0.71069
_diffrn_reflns_av_R_equivalents 0.0154
_diffrn_reflns_av_sigmaI/netI 0.0153
_diffrn_reflns_limit_h_max 20
_diffrn_reflns_limit_h_min 0
_diffrn_reflns_limit_k_max 11
_diffrn_reflns_limit_k_min 0
_diffrn_reflns_limit_l_max 16
_diffrn_reflns_limit_l_min -18
_diffrn_reflns_number 3892
_diffrn_reflns_theta_max 33.04
_diffrn_reflns_theta_min 2.78
_diffrn_standards_decay_% 2.5
_diffrn_standards_interval_count 98
_diffrn_standards_number 2
_exptl_absorpt_coefficient_mu 0.076
_exptl_absorpt_correction_type none
_exptl_crystal_colour colourless
_exptl_crystal_density_diffrn 1.256
_exptl_crystal_description 'well-formed prisms'
_exptl_crystal_F_000 536
_exptl_crystal_size_max 0.5
_exptl_crystal_size_mid 0.3
_exptl_crystal_size_min 0.2
_refine_diff_density_max 0.400
_refine_diff_density_min -0.178
_refine_ls_extinction_method none
_refine_ls_goodness_of_fit_all 1.057
_refine_ls_goodness_of_fit_obs 1.056
_refine_ls_hydrogen_treatment refall
_refine_ls_matrix_type full
_refine_ls_number_parameters 244
_refine_ls_number_reflns 3768
_refine_ls_number_restraints 0
_refine_ls_restrained_S_all 1.133
_refine_ls_restrained_S_obs 1.056
_refine_ls_R_factor_all 0.0606
_refine_ls_R_factor_obs 0.0512
_refine_ls_shift/esd_max 0.147
_refine_ls_shift/esd_mean 0.013
_refine_ls_structure_factor_coef Fsqd
_refine_ls_weighting_details 'w=1/[\s^2^(F~o~^2^) + (0.0969P)^2^ + 0.2841P] where P=(F~o~^2^ + 2F~c~^2^)/3'
_refine_ls_weighting_scheme calc
_refine_ls_wR_factor_all 0.1668
_refine_ls_wR_factor_obs 0.1461
_reflns_number_observed 3343
_reflns_number_total 3771
_reflns_observed_criterion >2sigma(I)
_cod_data_source_file hu1077.cif
_cod_data_source_block z5sva
_cod_depositor_comments
;
The following automatic conversions were performed:

'_refine_ls_weighting_scheme' value ' calc
w=1/[\s^2^(F~o~^2^) + (0.0969P)^2^ + 0.2841P] where P=(F~o~^2^ +
2F~c~^2^)/3' was changed to 'calc'. New tag
'_refine_ls_weighting_details' was created. The value of the new tag
was set to 'w=1/[\s^2^(F~o~^2^) + (0.0969P)^2^ + 0.2841P] where
P=(F~o~^2^ + 2F~c~^2^)/3'.

Automatic conversion script
Id: cif_fix_values 3143 2015-03-26 13:38:13Z robertas 
;
_cod_original_sg_symbol_H-M 'P 21/c'
_cod_original_formula_sum 'C18 H18 O1'
_cod_database_code 2010194

loop_
_symmetry_equiv_pos_as_xyz
'x, y, z'
'-x, y+1/2, -z+1/2'
'-x, -y, -z'
'x, -y-1/2, z-1/2'

loop_
_atom_site_aniso_label
_atom_site_aniso_U_11
_atom_site_aniso_U_22
_atom_site_aniso_U_33
_atom_site_aniso_U_12
_atom_site_aniso_U_13
_atom_site_aniso_U_23
C1 0.0294(5) 0.0236(5) 0.0295(5) 0.0032(4) 0.0046(4) 0.0013(4)
C2 0.0252(5) 0.0232(5) 0.0299(5) -0.0012(3) 0.0051(4) -0.0013(4)
C3 0.0285(5) 0.0264(5) 0.0258(5) -0.0004(4) 0.0060(4) -0.0012(4)
C4 0.0258(5) 0.0304(5) 0.0279(5) 0.0008(4) 0.0035(4) -0.0071(4)
C5 0.0280(5) 0.0261(5) 0.0402(6) -0.0050(4) 0.0100(4) -0.0069(4)
C6 0.0350(6) 0.0216(5) 0.0362(6) -0.0001(4) 0.0119(4) 0.0025(4)
C7 0.0419(7) 0.0399(7) 0.0312(6) 0.0046(5) -0.0012(5) 0.0048(5)
C8 0.0558(9) 0.0566(9) 0.0345(7) 0.0107(7) -0.0062(6) -0.0100(6)
C9 0.0486(7) 0.0341(6) 0.0286(5) 0.0059(5) 0.0047(5) -0.0091(5)
C10 0.0444(7) 0.0253(5) 0.0425(7) -0.0019(5) 0.0098(5) -0.0088(5)
C11 0.0475(7) 0.0244(5) 0.0378(6) 0.0075(5) 0.0125(5) 0.0019(5)
C12 0.0366(6) 0.0315(6) 0.0371(6) 0.0115(5) 0.0066(5) -0.0031(5)
C13 0.0377(6) 0.0327(6) 0.0445(7) 0.0039(5) 0.0152(5) -0.0031(5)
C14 0.0520(8) 0.0336(6) 0.0339(6) 0.0063(5) 0.0171(6) 0.0014(5)
C15 0.0387(7) 0.0590(9) 0.0464(8) 0.0203(7) -0.0023(6) -0.0083(7)
C16 0.0305(6) 0.0479(7) 0.0345(6) 0.0052(5) -0.0006(5) -0.0051(5)
C17 0.0297(6) 0.0332(6) 0.0438(7) -0.0059(4) 0.0028(5) 0.0028(5)
C18 0.0342(7) 0.0486(8) 0.0576(9) -0.0085(6) 0.0174(6) 0.0072(7)
O1 0.0522(7) 0.0728(9) 0.0557(7) -0.0301(6) -0.0051(5) -0.0063(6)

loop_
_atom_site_label
_atom_site_fract_x
_atom_site_fract_y
_atom_site_fract_z
_atom_site_U_iso_or_equiv
_atom_site_thermal_displace_type
_atom_site_calc_flag
_atom_site_refinement_flags
_atom_site_occupancy
_atom_site_disorder_group
_atom_site_type_symbol
C1 0.68273(8) 0.15250(14) 0.65165(10) 0.0274(2) Uani d . 1 . C
C2 0.65981(7) 0.05648(14) 0.74675(9) 0.0259(2) Uani d . 1 . C
C3 0.72487(8) 0.03463(15) 0.83931(9) 0.0267(2) Uani d . 1 . C
C4 0.81175(7) 0.1071(2) 0.84020(9) 0.0280(2) Uani d . 1 . C
C5 0.82361(8) 0.2367(2) 0.75984(11) 0.0310(2) Uani d . 1 . C
C6 0.76004(8) 0.25912(14) 0.66755(10) 0.0304(2) Uani d . 1 . C
C7 0.63974(10) 0.1257(2) 0.53202(11) 0.0379(3) Uani d . 1 . C
C8 0.67785(13) -0.0432(2) 0.47417(13) 0.0496(4) Uani d . 1 . C
C9 0.76203(10) -0.1165(2) 0.53935(11) 0.0370(3) Uani d . 1 . C
C10 0.75468(10) -0.2424(2) 0.62424(12) 0.0370(3) Uani d . 1 . C
C11 0.82170(10) -0.2579(2) 0.71410(11) 0.0361(3) Uani d . 1 . C
C12 0.89799(9) -0.1487(2) 0.72201(11) 0.0349(3) Uani d . 1 . C
C13 0.91427(10) -0.0547(2) 0.62481(12) 0.0376(3) Uani d . 1 . C
C14 0.84738(11) -0.0386(2) 0.53487(11) 0.0390(3) Uani d . 1 . C
C15 0.94745(11) -0.1035(3) 0.83575(14) 0.0484(4) Uani d . 1 . C
C16 0.89244(9) 0.0251(2) 0.90810(12) 0.0378(3) Uani d . 1 . C
C17 0.57123(9) -0.0395(2) 0.74588(12) 0.0356(3) Uani d . 1 . C
C18 0.52467(11) -0.0402(2) 0.8536(2) 0.0460(4) Uani d . 1 . C
O1 0.53722(9) -0.1125(2) 0.66124(10) 0.0608(4) Uani d . 1 . O
H3 0.7121(11) -0.046(2) 0.9016(13) 0.030(4) Uiso d . 1 . H
H5 0.8802(11) 0.299(2) 0.7631(14) 0.042(4) Uiso d . 1 . H
H6 0.7744(12) 0.336(2) 0.6054(14) 0.043(4) Uiso d . 1 . H
H7A 0.5722(13) 0.105(3) 0.5306(14) 0.044(5) Uiso d . 1 . H
H7B 0.6542(13) 0.225(3) 0.4847(16) 0.056(5) Uiso d . 1 . H
H8A 0.6897(16) -0.005(3) 0.396(2) 0.072(7) Uiso d . 1 . H
H8B 0.6273(16) -0.129(3) 0.4742(18) 0.070(7) Uiso d . 1 . H
H10 0.6978(13) -0.306(3) 0.6242(14) 0.050(5) Uiso d . 1 . H
H11 0.8123(13) -0.329(3) 0.7810(15) 0.051(5) Uiso d . 1 . H
H13 0.9720(13) 0.022(2) 0.6268(15) 0.046(5) Uiso d . 1 . H
H14 0.8563(14) 0.041(3) 0.4704(16) 0.048(5) Uiso d . 1 . H
H15A 1.0102(17) -0.046(3) 0.8245(18) 0.069(6) Uiso d . 1 . H
H15B 0.9572(17) -0.212(4) 0.881(2) 0.083(7) Uiso d . 1 . H
H16A 0.9360(14) 0.122(3) 0.9369(16) 0.054(5) Uiso d . 1 . H
H16B 0.8721(13) -0.044(3) 0.9734(16) 0.048(5) Uiso d . 1 . H
H18A 0.5649(18) -0.086(4) 0.919(2) 0.083(7) Uiso d . 1 . H
H18B 0.4736(19) -0.103(4) 0.843(2) 0.086(8) Uiso d . 1 . H
H18C 0.514(2) 0.084(4) 0.878(2) 0.097(9) Uiso d . 1 . H

loop_
_atom_type_symbol
_atom_type_description
_atom_type_scat_dispersion_real
_atom_type_scat_dispersion_imag
_atom_type_scat_source
C C 0.0033 0.0016 'International Tables Vol C Tables 4.2.6.8 and 6.1.1.4'
H H 0.0000 0.0000 'International Tables Vol C Tables 4.2.6.8 and 6.1.1.4'
O O 0.0106 0.0060 'International Tables Vol C Tables 4.2.6.8 and 6.1.1.4'

loop_
_geom_angle_atom_site_label_1
_geom_angle_atom_site_label_2
_geom_angle_atom_site_label_3
_geom_angle
_geom_angle_publ_flag
C6 C1 C2 116.42(11) yes
C6 C1 C7 118.14(11) yes
C2 C1 C7 124.64(11) yes
C3 C2 C1 119.45(10) yes
C3 C2 C17 118.84(10) yes
C1 C2 C17 121.35(11) yes
C4 C3 C2 121.48(10) yes
C3 C4 C5 116.59(11) yes
C3 C4 C16 121.22(12) yes
C5 C4 C16 121.09(11) yes
C6 C5 C4 120.62(10) yes
C5 C6 C1 121.29(11) yes
C1 C7 C8 112.33(11) yes
C9 C8 C7 112.73(12) yes
C14 C9 C10 116.54(13) yes
C14 C9 C8 121.66(14) yes
C10 C9 C8 120.54(14) yes
C11 C10 C9 120.82(13) yes
C10 C11 C12 120.85(12) yes
C11 C12 C13 116.65(13) yes
C11 C12 C15 121.06(13) yes
C13 C12 C15 120.90(14) yes
C14 C13 C12 121.01(13) yes
C13 C14 C9 120.81(12) yes
C12 C15 C16 113.37(11) yes
C4 C16 C15 112.77(11) yes
O1 C17 C2 121.64(13) yes
O1 C17 C18 120.93(13) yes
C2 C17 C18 117.43(12) yes

loop_
_geom_bond_atom_site_label_1
_geom_bond_atom_site_label_2
_geom_bond_site_symmetry_2
_geom_bond_distance
_geom_bond_publ_flag
C1 C6 . 1.397(2) yes
C1 C2 . 1.409(2) yes
C1 C7 . 1.513(2) yes
C2 C3 . 1.399(2) yes
C2 C17 . 1.495(2) yes
C3 C4 . 1.393(2) yes
C4 C5 . 1.393(2) yes
C4 C16 . 1.509(2) yes
C5 C6 . 1.384(2) yes
C7 C8 . 1.585(2) yes
C9 C10 . 1.401(2) yes
C10 C11 . 1.390(2) yes
C11 C12 . 1.395(2) yes
C12 C13 . 1.395(2) yes
C12 C15 . 1.512(2) yes
C13 C14 . 1.389(2) yes
C15 C16 . 1.574(2) yes
C17 O1 . 1.214(2) yes

loop_
_geom_torsion_atom_site_label_1
_geom_torsion_atom_site_label_2
_geom_torsion_atom_site_label_3
_geom_torsion_atom_site_label_4
_geom_torsion
_geom_torsion_publ_flag
C3 C4 C16 C15 94.8(2) yes
C4 C16 C15 C12 -12.3(2) yes
C16 C15 C12 C11 -71.7(2) yes
C15 C12 C11 C10 152.12(12) ?
C11 C10 C9 C8 -152.80(13) ?
C10 C9 C8 C7 89.8(2) yes
C9 C8 C7 C1 -12.8(2) yes
C8 C7 C1 C2 -76.9(2) yes
C7 C1 C2 C3 152.85(11) ?
C5 C4 C16 C15 -72.9(2) yes
C16 C15 C12 C13 94.4(2) yes
C14 C9 C8 C7 -77.0(2) yes
C8 C7 C1 C6 92.50(15) yes
C9 C10 C11 C12 -0.1(2) yes
C10 C11 C12 C13 -14.6(2) yes
C11 C12 C13 C14 14.7(2) yes
C12 C13 C14 C9 -0.1(2) yes
C1 C2 C3 C4 0.6(2) yes
C2 C3 C4 C5 15.7(2) yes
C3 C4 C5 C6 -15.8(2) yes
C4 C5 C6 C1 -0.4(2) yes

loop_
_cod_related_entry_id
_cod_related_entry_database
_cod_related_entry_code
1 ChemSpider 2746441
